data_4110858
loop_
_publ_author_name
'Curtis P. Berlinguette'
'R. H. Holm'

_publ_contact_author_address
;
      Department of Chemistry and Chemical Biology
      Harvard University
      12 Oxford Street
      Cambridge, MA 02138
      USA
;
_publ_contact_author_email holm@chemistry.harvard.edu
_publ_contact_author_fax '617 496-9289'
_publ_contact_author_name 'Richard H. Holm'
_publ_contact_author_phone '617 495-0853'
_publ_section_title
;
 Edge-Bridged Mo2Fe6S8 to PN-Type Mo2Fe6S9 Cluster Conversion: Structural
 Fate of the Attacking Sulfide/Selenide Nucleophile
;
_journal_name_full 'Journal of the American Chemical Society'
_journal_page_first 11993
_journal_page_last 12000
_journal_paper_doi 10.1021/ja063604x
_journal_volume 128
_journal_year 2006
_chemical_formula_moiety 'C92 H164 B4 Fe12 Mo4 N37 S20'
_chemical_formula_sum 'C92 H164 B4 Fe12 Mo4 N37 S20'
_chemical_formula_weight 3527.0
_chemical_name_common (Et4N)5[8].8MeCN
_chemical_name_systematic
; 
 ? 
;
_space_group_IT_number 41
_symmetry_cell_setting orthorhombic
_symmetry_space_group_name_Hall 'A 2 -2ab'
_symmetry_space_group_name_H-M 'A b a 2'
_atom_sites_solution_hydrogens geom
_atom_sites_solution_primary direct
_atom_sites_solution_secondary difmap
_audit_creation_method SHELXL-97
_cell_angle_alpha 90.00
_cell_angle_beta 90.00
_cell_angle_gamma 90.00
_cell_formula_units_Z 4
_cell_length_a 36.478(9)
_cell_length_b 26.208(7)
_cell_length_c 16.165(6)
_cell_measurement_reflns_used 17421
_cell_measurement_temperature 193(2)
_cell_measurement_theta_max 27.551
_cell_measurement_theta_min 2.233
_cell_volume 15454(8)
_computing_cell_refinement 'Bruker SMART'
_computing_data_collection 'Bruker SMART'
_computing_data_reduction 'Bruker SAINT'
_computing_molecular_graphics 'Bruker SHELXTL'
_computing_publication_material 'Bruker SHELXTL'
_computing_structure_refinement 'SHELXL-97 (Sheldrick, 1997)'
_computing_structure_solution 'SHELXS-97 (Sheldrick, 1990)'
_diffrn_ambient_temperature 193(2)
_diffrn_measured_fraction_theta_full 0.999
_diffrn_measured_fraction_theta_max 0.999
_diffrn_measurement_device_type 'CCD area detector'
_diffrn_measurement_method 'phi and omega scans'
_diffrn_radiation_monochromator graphite
_diffrn_radiation_source 'fine-focus sealed tube'
_diffrn_radiation_type MoK\a
_diffrn_radiation_wavelength 0.71073
_diffrn_reflns_av_R_equivalents 0.1168
_diffrn_reflns_av_sigmaI/netI 0.1061
_diffrn_reflns_limit_h_max 30
_diffrn_reflns_limit_h_min -29
_diffrn_reflns_limit_k_max 21
_diffrn_reflns_limit_k_min -21
_diffrn_reflns_limit_l_max 13
_diffrn_reflns_limit_l_min -10
_diffrn_reflns_number 17421
_diffrn_reflns_theta_full 17.23
_diffrn_reflns_theta_max 17.23
_diffrn_reflns_theta_min 1.12
_exptl_absorpt_coefficient_mu 1.719
_exptl_absorpt_correction_T_max 0.8334
_exptl_absorpt_correction_T_min 0.6831
_exptl_absorpt_correction_type multi-scan
_exptl_absorpt_process_details SADABS
_exptl_crystal_density_diffrn 1.506
_exptl_crystal_F_000 7084
_exptl_crystal_size_max 0.24
_exptl_crystal_size_mid 0.23
_exptl_crystal_size_min 0.11
_refine_diff_density_max 0.904
_refine_diff_density_min -0.593
_refine_diff_density_rms 0.142
_refine_ls_abs_structure_details 'Flack H D (1983), Acta Cryst. A39, 876-881'
_refine_ls_abs_structure_Flack 0.13(8)
_refine_ls_extinction_method none
_refine_ls_goodness_of_fit_ref 1.156
_refine_ls_hydrogen_treatment constr
_refine_ls_matrix_type full
_refine_ls_number_parameters 454
_refine_ls_number_reflns 4212
_refine_ls_number_restraints 1
_refine_ls_restrained_S_all 1.156
_refine_ls_R_factor_all 0.1042
_refine_ls_R_factor_gt 0.0878
_refine_ls_shift/su_max 0.121
_refine_ls_shift/su_mean 0.006
_refine_ls_structure_factor_coef Fsqd
_refine_ls_weighting_details 'calc w=1/[\s^2^(Fo^2^)+(0.0834P)^2^+403.0166P] where P=(Fo^2^+2Fc^2^)/3'
_refine_ls_weighting_scheme calc
_refine_ls_wR_factor_gt 0.1968
_refine_ls_wR_factor_ref 0.2046
_reflns_number_gt 3496
_reflns_number_total 4212
_reflns_threshold_expression >2sigma(I)
_cod_data_source_file ja063604xsi20060523_110500_5.cif
_cod_data_source_block compound8
_cod_database_code 4110858

loop_
_symmetry_equiv_pos_as_xyz
'x, y, z'
'-x, -y, z'
'-x+1/2, y, z+1/2'
'x+1/2, -y, z+1/2'
'x, y+1/2, z+1/2'
'-x, -y+1/2, z+1/2'
'-x+1/2, y+1/2, z+1'
'x+1/2, -y+1/2, z+1'

loop_
_atom_site_label
_atom_site_type_symbol
_atom_site_fract_x
_atom_site_fract_y
_atom_site_fract_z
_atom_site_U_iso_or_equiv
_atom_site_adp_type
_atom_site_occupancy
_atom_site_symmetry_multiplicity
_atom_site_calc_flag
_atom_site_refinement_flags
_atom_site_disorder_assembly
_atom_site_disorder_group
Mo2 Mo 0.89633(4) 0.84100(6) 0.60265(12) 0.0292(5) Uani 1 1 d . . .
Mo1 Mo 0.87180(4) 1.11911(6) 0.62477(11) 0.0315(6) Uani 1 1 d . . .
Fe3 Fe 0.87233(7) 1.02815(10) 0.70581(19) 0.0337(9) Uani 1 1 d . . .
Fe1 Fe 0.93834(6) 1.07458(9) 0.65850(18) 0.0261(9) Uani 1 1 d . . .
Fe2 Fe 0.88998(7) 1.03380(10) 0.53971(18) 0.0302(9) Uani 1 1 d . . .
Fe4 Fe 0.89997(7) 0.93340(10) 0.53036(19) 0.0333(9) Uani 1 1 d . . .
Fe5 Fe 0.87940(7) 0.92601(10) 0.69341(18) 0.0315(9) Uani 1 1 d . . .
Fe6 Fe 0.95205(6) 0.90503(9) 0.64903(17) 0.0218(9) Uani 1 1 d . . .
S2 S 0.92170(13) 1.10534(17) 0.5330(3) 0.0354(18) Uani 1 1 d . . .
S1 S 0.89684(13) 1.0988(2) 0.7569(3) 0.0363(18) Uani 1 1 d . . .
S6 S 0.92392(12) 0.98803(17) 0.6414(4) 0.0299(14) Uiso 1 1 d . . .
S3 S 0.83455(13) 1.04761(19) 0.5991(3) 0.0363(18) Uani 1 1 d . . .
S8 S 0.91509(12) 0.86213(19) 0.7387(3) 0.0294(18) Uani 1 1 d . . .
S5 S 0.84764(13) 0.97003(19) 0.7880(4) 0.0395(19) Uani 1 1 d . . .
S7 S 0.94384(13) 0.87578(19) 0.5186(3) 0.0317(17) Uani 1 1 d . . .
S9 S 0.84797(13) 0.8975(2) 0.5816(4) 0.0416(19) Uani 1 1 d . . .
S4 S 0.88879(15) 0.9862(2) 0.4276(4) 0.0401(19) Uani 1 1 d . . .
S10 S 0.99188(14) 1.10149(19) 0.6979(4) 0.0439(19) Uani 1 1 d . . .
N6 N 0.8721(4) 1.2401(5) 0.6210(11) 0.036(4) Uiso 1 1 d . . .
N5 N 0.8926(4) 1.2003(5) 0.6374(11) 0.042(5) Uiso 1 1 d . . .
N11 N 0.9272(4) 0.7711(6) 0.6120(12) 0.057(5) Uiso 1 1 d . . .
N1 N 0.8424(4) 1.1543(5) 0.5124(10) 0.033(4) Uiso 1 1 d . . .
N2 N 0.8298(4) 1.2044(5) 0.5202(10) 0.036(4) Uiso 1 1 d . . .
N1C N 0.0000 0.0000 0.916(2) 0.086(10) Uiso 1 2 d S . .
N10 N 0.8507(3) 0.7414(4) 0.6392(9) 0.022(4) Uiso 1 1 d . . .
N12 N 0.9171(4) 0.7245(5) 0.6011(10) 0.035(4) Uiso 1 1 d . . .
C14 C 0.8081(5) 0.7596(7) 0.7394(13) 0.040(6) Uiso 1 1 d . . .
H14 H 0.7887 0.7568 0.7786 0.048 Uiso 1 1 calc R . .
N7 N 0.8771(4) 0.7991(5) 0.4908(10) 0.036(5) Uiso 1 1 d . . .
B1 B 0.8342(8) 1.2310(10) 0.604(2) 0.074(9) Uiso 1 1 d . . .
H1 H 0.8225 1.2654 0.5979 0.089 Uiso 1 1 calc R . .
N8 N 0.8706(4) 0.7487(5) 0.4943(10) 0.031(4) Uiso 1 1 d . . .
C13 C 0.8287(4) 0.7967(7) 0.7210(12) 0.026(5) Uiso 1 1 d . . .
H13 H 0.8261 0.8287 0.7481 0.031 Uiso 1 1 calc R . .
N9 N 0.8526(3) 0.7904(5) 0.6663(9) 0.021(4) Uiso 1 1 d . . .
N4 N 0.8123(4) 1.2028(5) 0.6739(10) 0.036(4) Uiso 1 1 d . . .
C12 C 0.8592(5) 0.7293(8) 0.4125(15) 0.061(7) Uiso 1 1 d . . .
H12 H 0.8527 0.6954 0.3976 0.073 Uiso 1 1 calc R . .
C10 C 0.8685(5) 0.8137(7) 0.4095(13) 0.040(6) Uiso 1 1 d . . .
H10 H 0.8684 0.8478 0.3896 0.048 Uiso 1 1 calc R . .
C16 C 0.9639(4) 0.7604(6) 0.6277(11) 0.016(5) Uiso 1 1 d . . .
H16 H 0.9808 0.7867 0.6413 0.019 Uiso 1 1 calc R . .
N3 N 0.8258(4) 1.1542(5) 0.6897(10) 0.029(4) Uiso 1 1 d . . .
C6 C 0.8900(5) 1.2812(7) 0.6402(14) 0.054(7) Uiso 1 1 d . . .
H6 H 0.8798 1.3144 0.6373 0.065 Uiso 1 1 calc R . .
C8 C 0.7826(5) 1.1835(6) 0.7779(13) 0.033(6) Uiso 1 1 d . . .
H8 H 0.7653 1.1823 0.8219 0.040 Uiso 1 1 calc R . .
C9 C 0.7869(6) 1.2218(9) 0.7290(16) 0.067(7) Uiso 1 1 d . . .
H9 H 0.7757 1.2545 0.7305 0.080 Uiso 1 1 calc R . .
C18 C 0.9430(4) 0.6891(6) 0.6094(13) 0.028(5) Uiso 1 1 d . . .
H18 H 0.9383 0.6536 0.6060 0.034 Uiso 1 1 calc R . .
C7 C 0.8058(5) 1.1456(7) 0.7583(14) 0.044(6) Uiso 1 1 d . . .
H7 H 0.8080 1.1152 0.7902 0.053 Uiso 1 1 calc R . .
C5 C 0.9251(4) 1.2716(6) 0.6649(12) 0.026(5) Uiso 1 1 d . . .
H5 H 0.9445 1.2943 0.6778 0.031 Uiso 1 1 calc R . .
C3 C 0.8120(5) 1.2107(8) 0.4439(15) 0.060(7) Uiso 1 1 d . . .
H3 H 0.8008 1.2416 0.4264 0.072 Uiso 1 1 calc R . .
C1 C 0.8348(4) 1.1364(7) 0.4406(13) 0.029(5) Uiso 1 1 d . . .
H1A H 0.8432 1.1049 0.4188 0.035 Uiso 1 1 calc R . .
C4 C 0.9239(5) 1.2181(6) 0.6656(12) 0.029(5) Uiso 1 1 d . . .
H4 H 0.9434 1.1971 0.6843 0.035 Uiso 1 1 calc R . .
N1B N 0.0276(4) 0.7613(5) 0.3844(10) 0.036(5) Uiso 1 1 d . . .
C17 C 0.9751(5) 0.7080(6) 0.6225(13) 0.034(6) Uiso 1 1 d . . .
H17 H 0.9985 0.6923 0.6272 0.041 Uiso 1 1 calc R . .
C15 C 0.8227(4) 0.7235(7) 0.6838(12) 0.030(5) Uiso 1 1 d . . .
H15 H 0.8135 0.6898 0.6785 0.036 Uiso 1 1 calc R . .
C6B C -0.0007(5) 0.7330(7) 0.3393(13) 0.033(6) Uiso 1 1 d . . .
H6B1 H 0.0078 0.6975 0.3299 0.039 Uiso 1 1 calc R . .
H6B2 H -0.0047 0.7491 0.2847 0.039 Uiso 1 1 calc R . .
C4B C 0.0601(5) 0.7632(7) 0.3287(13) 0.036(6) Uiso 1 1 d . . .
H4B1 H 0.0533 0.7840 0.2799 0.044 Uiso 1 1 calc R . .
H4B2 H 0.0647 0.7281 0.3086 0.044 Uiso 1 1 calc R . .
C2 C 0.8126(5) 1.1698(7) 0.4009(14) 0.045(6) Uiso 1 1 d . . .
H2 H 0.7999 1.1640 0.3505 0.054 Uiso 1 1 calc R . .
C11 C 0.8602(5) 0.7719(7) 0.3633(14) 0.047(7) Uiso 1 1 d . . .
H11 H 0.8558 0.7721 0.3054 0.057 Uiso 1 1 calc R . .
C3B C -0.0004(6) 0.8446(9) 0.3426(17) 0.091(9) Uiso 1 1 d . . .
H3B1 H 0.0125 0.8383 0.2904 0.136 Uiso 1 1 calc R . .
H3B2 H 0.0019 0.8807 0.3576 0.136 Uiso 1 1 calc R . .
H3B3 H -0.0264 0.8360 0.3360 0.136 Uiso 1 1 calc R . .
C9B C 0.0495(6) 0.6797(8) 0.4456(17) 0.083(8) Uiso 1 1 d . . .
H9B1 H 0.0464 0.6717 0.3868 0.125 Uiso 1 1 calc R . .
H9B2 H 0.0339 0.6570 0.4786 0.125 Uiso 1 1 calc R . .
H9B3 H 0.0752 0.6749 0.4614 0.125 Uiso 1 1 calc R . .
C7B C -0.0364(6) 0.7321(9) 0.3870(17) 0.077(8) Uiso 1 1 d . . .
H7B1 H -0.0318 0.7206 0.4438 0.116 Uiso 1 1 calc R . .
H7B2 H -0.0536 0.7086 0.3600 0.116 Uiso 1 1 calc R . .
H7B3 H -0.0470 0.7664 0.3880 0.116 Uiso 1 1 calc R . .
C2B C 0.0148(6) 0.8145(7) 0.4046(15) 0.053(7) Uiso 1 1 d . . .
H2B1 H -0.0036 0.8117 0.4495 0.064 Uiso 1 1 calc R . .
H2B2 H 0.0361 0.8333 0.4275 0.064 Uiso 1 1 calc R . .
C5B C 0.0961(6) 0.7839(9) 0.3624(16) 0.076(8) Uiso 1 1 d . . .
H5B1 H 0.0912 0.8141 0.3965 0.115 Uiso 1 1 calc R . .
H5B2 H 0.1121 0.7933 0.3162 0.115 Uiso 1 1 calc R . .
H5B3 H 0.1080 0.7577 0.3961 0.115 Uiso 1 1 calc R . .
C8B C 0.0389(6) 0.7326(8) 0.4605(17) 0.083(9) Uiso 1 1 d . . .
H8B1 H 0.0598 0.7507 0.4863 0.100 Uiso 1 1 calc R . .
H8B2 H 0.0184 0.7331 0.5005 0.100 Uiso 1 1 calc R . .
C2C C -0.0138(4) 0.0415(6) 0.9757(12) 0.021(5) Uiso 1 1 d . . .
H2C1 H 0.0071 0.0548 1.0082 0.026 Uiso 1 1 calc R . .
H2C2 H -0.0315 0.0262 1.0150 0.026 Uiso 1 1 calc R . .
C3C C -0.0325(6) 0.0864(8) 0.9303(16) 0.077(8) Uiso 1 1 d . . .
H3C1 H -0.0181 0.0955 0.8813 0.116 Uiso 1 1 calc R . .
H3C2 H -0.0341 0.1159 0.9675 0.116 Uiso 1 1 calc R . .
H3C3 H -0.0573 0.0763 0.9134 0.116 Uiso 1 1 calc R . .
N1A N 0.7753(5) 0.4604(7) 0.8059(13) 0.066(6) Uiso 1 1 d . . .
C6A C 0.7494(7) 0.4476(9) 0.7300(19) 0.102(10) Uiso 1 1 d . . .
H6A1 H 0.7248 0.4622 0.7397 0.122 Uiso 1 1 calc R . .
H6A2 H 0.7596 0.4630 0.6790 0.122 Uiso 1 1 calc R . .
C4A C 0.7571(10) 0.4471(12) 0.877(2) 0.163(14) Uiso 1 1 d . . .
H4A1 H 0.7511 0.4105 0.8705 0.196 Uiso 1 1 calc R . .
H4A2 H 0.7334 0.4655 0.8746 0.196 Uiso 1 1 calc R . .
C3S C 1.0000 0.0000 0.4754(18) 0.032(8) Uiso 1 2 d S . .
C5S C 0.7365(6) 0.3031(9) 0.4602(18) 0.084(9) Uiso 1 1 d . . .
C17S C 0.8388(11) 0.3727(16) 0.473(3) 0.053(13) Uiso 0.50 1 d P . .
N4S N 0.7492(6) 0.3093(7) 0.3913(14) 0.080(6) Uiso 1 1 d . . .
C14S C 0.7623(8) 0.6338(12) 0.537(3) 0.021(10) Uiso 0.50 1 d P . .
C6S C 0.7173(7) 0.2919(10) 0.530(2) 0.103(10) Uiso 1 1 d . . .
C2S C 1.0000 0.0000 0.391(2) 0.056(10) Uiso 1 2 d S . .
C15S C 0.7510(8) 0.6149(10) 0.596(2) 0.005(9) Uiso 0.50 1 d P . .
C8S C 0.8875(11) 0.0742(15) 0.246(3) 0.191(18) Uiso 1 1 d . A -2
B2 B 0.8771(8) 0.7132(11) 0.579(2) 0.074(10) Uiso 1 1 d . . .
H2A H 0.8714 0.6762 0.5713 0.089 Uiso 1 1 calc R . .
C10S C 0.9695(8) 0.3961(11) 0.640(2) 0.013(9) Uiso 0.50 1 d P B -1
C9S C 0.9133(7) 0.0852(10) 0.281(2) 0.098(10) Uiso 1 1 d . A -2
C18S C 0.8492(9) 0.3616(12) 0.420(2) 0.018(10) Uiso 0.50 1 d P . .
C3A C 0.8283(9) 0.4147(13) 0.760(2) 0.167(15) Uiso 1 1 d . . .
H3A1 H 0.8537 0.4106 0.7795 0.251 Uiso 1 1 calc R . .
H3A2 H 0.8260 0.4471 0.7305 0.251 Uiso 1 1 calc R . .
H3A3 H 0.8219 0.3865 0.7235 0.251 Uiso 1 1 calc R . .
C7A C 0.7888(8) 0.5115(11) 0.806(2) 0.138(13) Uiso 1 1 d . . .
H7A1 H 0.8046 0.5157 0.7567 0.166 Uiso 1 1 calc R . .
H7A2 H 0.8047 0.5156 0.8552 0.166 Uiso 1 1 calc R . .
C2A C 0.8071(8) 0.4148(12) 0.822(2) 0.138(13) Uiso 1 1 d . . .
H2A1 H 0.8210 0.4219 0.8729 0.166 Uiso 1 1 calc R . .
H2A2 H 0.7951 0.3811 0.8273 0.166 Uiso 1 1 calc R . .
C5A C 0.7694(11) 0.4524(16) 0.961(3) 0.22(2) Uiso 1 1 d . . .
H5A1 H 0.7764 0.4879 0.9713 0.333 Uiso 1 1 calc R . .
H5A2 H 0.7906 0.4301 0.9703 0.333 Uiso 1 1 calc R . .
H5A3 H 0.7495 0.4427 0.9987 0.333 Uiso 1 1 calc R . .
C4C C 0.0326(6) 0.0208(8) 0.8665(15) 0.061(7) Uiso 1 1 d . . .
H4C1 H 0.0419 -0.0071 0.8310 0.074 Uiso 1 1 calc R . .
H4C2 H 0.0232 0.0478 0.8293 0.074 Uiso 1 1 calc R . .
C5C C 0.0628(6) 0.0413(9) 0.9101(18) 0.088(9) Uiso 1 1 d . . .
H5C1 H 0.0716 0.0720 0.8819 0.132 Uiso 1 1 calc R . .
H5C2 H 0.0826 0.0159 0.9120 0.132 Uiso 1 1 calc R . .
H5C3 H 0.0553 0.0499 0.9666 0.132 Uiso 1 1 calc R . .
C9A C 0.7463(13) 0.3871(15) 0.719(3) 0.25(2) Uiso 1 1 d . . .
H9A1 H 0.7651 0.3702 0.7526 0.370 Uiso 1 1 calc R . .
H9A2 H 0.7501 0.3783 0.6605 0.370 Uiso 1 1 calc R . .
H9A3 H 0.7220 0.3757 0.7363 0.370 Uiso 1 1 calc R . .
N7S N 0.8416(10) 0.0951(14) 0.222(3) 0.232(17) Uiso 1 1 d . A -2
C8A C 0.7623(12) 0.5531(15) 0.806(3) 0.23(2) Uiso 1 1 d . . .
H8A1 H 0.7438 0.5469 0.8489 0.343 Uiso 1 1 calc R . .
H8A2 H 0.7504 0.5551 0.7519 0.343 Uiso 1 1 calc R . .
H8A3 H 0.7750 0.5853 0.8176 0.343 Uiso 1 1 calc R . .
N1S N 0.9862(9) 0.0066(16) 0.327(3) 0.083(15) Uiso 0.50 1 d P . .
C11S C 0.9509(11) 0.4099(14) 0.676(3) 0.050(13) Uiso 0.50 1 d P B -1
N12S N 0.9300(15) 0.444(2) 0.732(4) 0.15(2) Uiso 0.50 1 d P B -1
N13S N 0.7790(8) 0.6446(11) 0.500(2) 0.041(10) Uiso 0.50 1 d P . .
N16S N 0.8496(15) 0.401(2) 0.536(4) 0.15(2) Uiso 0.50 1 d P . .

loop_
_atom_site_aniso_label
_atom_site_aniso_U_11
_atom_site_aniso_U_22
_atom_site_aniso_U_33
_atom_site_aniso_U_23
_atom_site_aniso_U_13
_atom_site_aniso_U_12
Mo2 0.0296(9) 0.0375(10) 0.0204(12) -0.0012(10) -0.0022(10) -0.0028(9)
Mo1 0.0362(10) 0.0391(10) 0.0193(13) 0.0089(10) 0.0020(9) 0.0207(9)
Fe3 0.0287(16) 0.0479(17) 0.024(2) 0.0075(17) 0.0085(15) 0.0104(14)
Fe1 0.0336(15) 0.0306(16) 0.0141(19) 0.0005(15) 0.0080(15) 0.0174(13)
Fe2 0.0425(17) 0.0418(17) 0.0063(19) 0.0048(17) 0.0049(16) 0.0078(15)
Fe4 0.0322(16) 0.0547(18) 0.013(2) 0.0048(18) 0.0030(15) 0.0066(15)
Fe5 0.0330(16) 0.0349(16) 0.027(2) 0.0102(16) 0.0064(15) 0.0072(14)
Fe6 0.0292(15) 0.0180(14) 0.018(2) 0.0023(14) -0.0030(15) 0.0033(13)
S2 0.054(3) 0.030(3) 0.022(4) 0.005(3) 0.003(3) 0.029(3)
S1 0.039(3) 0.060(4) 0.009(4) 0.009(3) 0.000(3) 0.031(3)
S3 0.039(3) 0.053(3) 0.017(4) 0.007(3) 0.000(3) 0.025(3)
S8 0.027(3) 0.046(3) 0.016(4) -0.007(3) -0.001(3) -0.005(3)
S5 0.041(3) 0.042(3) 0.036(4) 0.014(3) 0.009(3) 0.013(3)
S7 0.039(3) 0.048(3) 0.008(4) 0.011(3) -0.006(3) -0.001(3)
S9 0.047(3) 0.057(3) 0.020(4) -0.002(3) -0.008(3) -0.032(3)
S4 0.058(4) 0.044(3) 0.018(4) 0.001(3) -0.004(3) 0.008(3)
S10 0.048(3) 0.046(3) 0.037(4) 0.018(3) 0.009(3) 0.009(3)

loop_
_atom_type_symbol
_atom_type_description
_atom_type_scat_dispersion_real
_atom_type_scat_dispersion_imag
_atom_type_scat_source
C C 0.0033 0.0016 'International Tables Vol C Tables 4.2.6.8 and 6.1.1.4'
H H 0.0000 0.0000 'International Tables Vol C Tables 4.2.6.8 and 6.1.1.4'
B B 0.0013 0.0007 'International Tables Vol C Tables 4.2.6.8 and 6.1.1.4'
N N 0.0061 0.0033 'International Tables Vol C Tables 4.2.6.8 and 6.1.1.4'
S S 0.1246 0.1234 'International Tables Vol C Tables 4.2.6.8 and 6.1.1.4'
Fe Fe 0.3463 0.8444 'International Tables Vol C Tables 4.2.6.8 and 6.1.1.4'
Mo Mo -1.6832 0.6857 'International Tables Vol C Tables 4.2.6.8 and 6.1.1.4'

loop_
_geom_angle_atom_site_label_1
_geom_angle_atom_site_label_2
_geom_angle_atom_site_label_3
_geom_angle
_geom_angle_site_symmetry_1
_geom_angle_site_symmetry_3
N11 Mo2 N7 78.7(6) . .
N11 Mo2 N9 80.9(5) . .
N7 Mo2 N9 82.1(5) . .
N11 Mo2 S9 161.2(4) . .
N7 Mo2 S9 87.5(4) . .
N9 Mo2 S9 84.7(3) . .
N11 Mo2 S8 89.0(5) . .
N7 Mo2 S8 163.6(4) . .
N9 Mo2 S8 85.4(4) . .
S9 Mo2 S8 101.87(19) . .
N11 Mo2 S7 89.2(5) . .
N7 Mo2 S7 87.4(4) . .
N9 Mo2 S7 166.7(4) . .
S9 Mo2 S7 102.96(19) . .
S8 Mo2 S7 103.31(18) . .
N11 Mo2 Fe4 140.3(5) . .
N7 Mo2 Fe4 96.1(4) . .
N9 Mo2 Fe4 137.9(3) . .
S9 Mo2 Fe4 53.26(14) . .
S8 Mo2 Fe4 100.29(15) . .
S7 Mo2 Fe4 51.14(14) . .
N11 Mo2 Fe5 140.5(5) . .
N7 Mo2 Fe5 139.8(4) . .
N9 Mo2 Fe5 94.2(3) . .
S9 Mo2 Fe5 52.39(15) . .
S8 Mo2 Fe5 51.51(14) . .
S7 Mo2 Fe5 99.11(15) . .
Fe4 Mo2 Fe5 60.77(9) . .
N11 Mo2 Fe6 96.5(4) . .
N7 Mo2 Fe6 139.2(4) . .
N9 Mo2 Fe6 137.7(4) . .
S9 Mo2 Fe6 102.26(14) . .
S8 Mo2 Fe6 52.32(13) . .
S7 Mo2 Fe6 51.87(14) . .
Fe4 Mo2 Fe6 62.05(9) . .
Fe5 Mo2 Fe6 61.47(8) . .
N3 Mo1 N5 79.5(5) . .
N3 Mo1 N1 81.5(5) . .
N5 Mo1 N1 81.4(5) . .
N3 Mo1 S3 88.6(4) . .
N5 Mo1 S3 163.1(4) . .
N1 Mo1 S3 84.9(4) . .
N3 Mo1 S2 162.4(4) . .
N5 Mo1 S2 86.7(4) . .
N1 Mo1 S2 85.7(4) . .
S3 Mo1 S2 102.21(18) . .
N3 Mo1 S1 87.6(4) . .
N5 Mo1 S1 90.0(5) . .
N1 Mo1 S1 167.2(4) . .
S3 Mo1 S1 101.64(19) . .
S2 Mo1 S1 103.42(19) . .
N3 Mo1 Fe2 141.3(4) . .
N5 Mo1 Fe2 137.6(4) . .
N1 Mo1 Fe2 92.5(4) . .
S3 Mo1 Fe2 52.69(14) . .
S2 Mo1 Fe2 50.93(13) . .
S1 Mo1 Fe2 100.20(15) . .
N3 Mo1 Fe3 98.2(4) . .
N5 Mo1 Fe3 140.9(4) . .
N1 Mo1 Fe3 137.3(4) . .
S3 Mo1 Fe3 52.46(14) . .
S2 Mo1 Fe3 99.33(14) . .
S1 Mo1 Fe3 50.96(15) . .
Fe2 Mo1 Fe3 61.25(9) . .
N3 Mo1 Fe1 139.7(4) . .
N5 Mo1 Fe1 94.9(4) . .
N1 Mo1 Fe1 137.6(4) . .
S3 Mo1 Fe1 101.95(14) . .
S2 Mo1 Fe1 51.88(14) . .
S1 Mo1 Fe1 52.33(14) . .
Fe2 Mo1 Fe1 62.20(9) . .
Fe3 Mo1 Fe1 61.70(8) . .
S5 Fe3 S1 121.0(2) . .
S5 Fe3 S3 111.4(2) . .
S1 Fe3 S3 109.9(2) . .
S5 Fe3 S6 106.2(2) . .
S1 Fe3 S6 102.2(2) . .
S3 Fe3 S6 104.2(2) . .
S5 Fe3 Fe5 53.15(16) . .
S1 Fe3 Fe5 144.96(19) . .
S3 Fe3 Fe5 103.00(17) . .
S6 Fe3 Fe5 57.08(13) . .
S5 Fe3 Mo1 152.81(18) . .
S1 Fe3 Mo1 56.63(15) . .
S3 Fe3 Mo1 55.38(14) . .
S6 Fe3 Mo1 100.44(16) . .
Fe5 Fe3 Mo1 146.60(15) . .
S5 Fe3 Fe2 135.6(2) . .
S1 Fe3 Fe2 102.89(18) . .
S3 Fe3 Fe2 52.44(16) . .
S6 Fe3 Fe2 54.43(15) . .
Fe5 Fe3 Fe2 87.64(12) . .
Mo1 Fe3 Fe2 59.14(9) . .
S5 Fe3 Fe1 144.29(19) . .
S1 Fe3 Fe1 52.60(15) . .
S3 Fe3 Fe1 102.54(18) . .
S6 Fe3 Fe1 52.92(13) . .
Fe5 Fe3 Fe1 109.17(11) . .
Mo1 Fe3 Fe1 59.63(8) . .
Fe2 Fe3 Fe1 60.79(10) . .
S10 Fe1 S2 112.8(2) . .
S10 Fe1 S1 107.5(2) . .
S2 Fe1 S1 110.3(2) . .
S10 Fe1 S6 123.4(2) . .
S2 Fe1 S6 100.3(2) . .
S1 Fe1 S6 101.7(2) . .
S10 Fe1 Mo1 135.61(17) . .
S2 Fe1 Mo1 55.57(14) . .
S1 Fe1 Mo1 55.60(15) . .
S6 Fe1 Mo1 100.91(14) . .
S10 Fe1 Fe3 146.4(2) . .
S2 Fe1 Fe3 99.70(16) . .
S1 Fe1 Fe3 50.37(15) . .
S6 Fe1 Fe3 54.53(14) . .
Mo1 Fe1 Fe3 58.66(8) . .
S10 Fe1 Fe2 152.4(2) . .
S2 Fe1 Fe2 49.99(15) . .
S1 Fe1 Fe2 99.49(17) . .
S6 Fe1 Fe2 54.01(15) . .
Mo1 Fe1 Fe2 58.19(8) . .
Fe3 Fe1 Fe2 58.91(10) . .
S4 Fe2 S2 116.9(2) . .
S4 Fe2 S3 114.9(2) . .
S2 Fe2 S3 110.7(2) . .
S4 Fe2 S6 107.0(2) . .
S2 Fe2 S6 100.9(2) . .
S3 Fe2 S6 104.6(2) . .
S4 Fe2 Fe4 52.79(16) . .
S2 Fe2 Fe4 140.00(18) . .
S3 Fe2 Fe4 107.69(17) . .
S6 Fe2 Fe4 58.00(14) . .
S4 Fe2 Mo1 151.84(19) . .
S2 Fe2 Mo1 56.74(15) . .
S3 Fe2 Mo1 55.58(15) . .
S6 Fe2 Mo1 101.11(16) . .
Fe4 Fe2 Mo1 151.54(14) . .
S4 Fe2 Fe3 139.88(19) . .
S2 Fe2 Fe3 102.44(19) . .
S3 Fe2 Fe3 52.39(16) . .
S6 Fe2 Fe3 54.82(15) . .
Fe4 Fe2 Fe3 91.95(12) . .
Mo1 Fe2 Fe3 59.61(9) . .
S4 Fe2 Fe1 142.05(19) . .
S2 Fe2 Fe1 51.89(16) . .
S3 Fe2 Fe1 102.07(18) . .
S6 Fe2 Fe1 52.80(13) . .
Fe4 Fe2 Fe1 109.16(12) . .
Mo1 Fe2 Fe1 59.61(8) . .
Fe3 Fe2 Fe1 60.29(10) . .
S4 Fe4 S7 119.9(2) . .
S4 Fe4 S9 112.4(2) . .
S7 Fe4 S9 110.7(2) . .
S4 Fe4 S6 104.6(2) . .
S7 Fe4 S6 101.8(2) . .
S9 Fe4 S6 105.8(2) . .
S4 Fe4 Fe2 52.83(17) . .
S7 Fe4 Fe2 141.29(18) . .
S9 Fe4 Fe2 105.92(18) . .
S6 Fe4 Fe2 55.31(14) . .
S4 Fe4 Mo2 152.2(2) . .
S7 Fe4 Mo2 57.19(15) . .
S9 Fe4 Mo2 55.14(15) . .
S6 Fe4 Mo2 102.97(16) . .
Fe2 Fe4 Mo2 149.11(14) . .
S4 Fe4 Fe5 135.91(19) . .
S7 Fe4 Fe5 103.45(18) . .
S9 Fe4 Fe5 52.65(16) . .
S6 Fe4 Fe5 55.75(14) . .
Fe2 Fe4 Fe5 88.73(12) . .
Mo2 Fe4 Fe5 60.44(9) . .
S4 Fe4 Fe6 144.09(19) . .
S7 Fe4 Fe6 52.12(16) . .
S9 Fe4 Fe6 101.91(18) . .
S6 Fe4 Fe6 54.05(13) . .
Fe2 Fe4 Fe6 108.45(12) . .
Mo2 Fe4 Fe6 59.82(8) . .
Fe5 Fe4 Fe6 60.62(10) . .
S5 Fe5 S8 117.5(2) . .
S5 Fe5 S9 116.9(2) . .
S8 Fe5 S9 107.9(2) . .
S5 Fe5 S6 103.6(2) . .
S8 Fe5 S6 102.87(19) . .
S9 Fe5 S6 106.3(2) . .
S5 Fe5 Fe3 52.29(15) . .
S8 Fe5 Fe3 140.52(18) . .
S9 Fe5 Fe3 109.76(18) . .
S6 Fe5 Fe3 55.22(13) . .
S5 Fe5 Mo2 154.42(18) . .
S8 Fe5 Mo2 55.73(15) . .
S9 Fe5 Mo2 54.46(15) . .
S6 Fe5 Mo2 101.93(15) . .
Fe3 Fe5 Mo2 150.35(14) . .
S5 Fe5 Fe4 139.50(19) . .
S8 Fe5 Fe4 101.97(17) . .
S9 Fe5 Fe4 52.88(16) . .
S6 Fe5 Fe4 56.10(15) . .
Fe3 Fe5 Fe4 91.57(12) . .
Mo2 Fe5 Fe4 58.78(9) . .
S5 Fe5 Fe6 140.00(19) . .
S8 Fe5 Fe6 52.27(14) . .
S9 Fe5 Fe6 102.10(18) . .
S6 Fe5 Fe6 54.14(13) . .
Fe3 Fe5 Fe6 107.72(11) . .
Mo2 Fe5 Fe6 59.30(8) . .
Fe4 Fe5 Fe6 60.63(10) . .
S10 Fe6 S7 115.6(2) 2_775 .
S10 Fe6 S8 106.5(2) 2_775 .
S7 Fe6 S8 110.3(2) . .
S10 Fe6 S6 119.0(2) 2_775 .
S7 Fe6 S6 101.6(2) . .
S8 Fe6 S6 103.08(19) . .
S10 Fe6 Mo2 137.77(17) 2_775 .
S7 Fe6 Mo2 55.92(14) . .
S8 Fe6 Mo2 55.43(14) . .
S6 Fe6 Mo2 102.89(14) . .
S10 Fe6 Fe4 153.9(2) 2_775 .
S7 Fe6 Fe4 50.35(14) . .
S8 Fe6 Fe4 99.53(16) . .
S6 Fe6 Fe4 55.67(15) . .
Mo2 Fe6 Fe4 58.13(8) . .
S10 Fe6 Fe5 143.5(2) 2_775 .
S7 Fe6 Fe5 100.36(16) . .
S8 Fe6 Fe5 51.20(14) . .
S6 Fe6 Fe5 55.42(13) . .
Mo2 Fe6 Fe5 59.23(8) . .
Fe4 Fe6 Fe5 58.75(10) . .
Fe2 S2 Fe1 78.12(19) . .
Fe2 S2 Mo1 72.33(17) . .
Fe1 S2 Mo1 72.56(18) . .
Fe3 S1 Fe1 77.03(19) . .
Fe3 S1 Mo1 72.41(18) . .
Fe1 S1 Mo1 72.07(18) . .
Fe1 S6 Fe2 73.19(16) . .
Fe1 S6 Fe3 72.56(16) . .
Fe2 S6 Fe3 70.75(16) . .
Fe1 S6 Fe6 140.5(2) . .
Fe2 S6 Fe6 135.4(3) . .
Fe3 S6 Fe6 135.2(2) . .
Fe1 S6 Fe5 138.7(2) . .
Fe2 S6 Fe5 103.10(19) . .
Fe3 S6 Fe5 67.70(15) . .
Fe6 S6 Fe5 70.44(15) . .
Fe1 S6 Fe4 136.8(3) . .
Fe2 S6 Fe4 66.69(17) . .
Fe3 S6 Fe4 107.1(2) . .
Fe6 S6 Fe4 70.28(16) . .
Fe5 S6 Fe4 68.15(15) . .
Fe3 S3 Fe2 75.17(18) . .
Fe3 S3 Mo1 72.16(17) . .
Fe2 S3 Mo1 71.73(16) . .
Fe5 S8 Fe6 76.53(18) . .
Fe5 S8 Mo2 72.76(17) . .
Fe6 S8 Mo2 72.25(17) . .
Fe3 S5 Fe5 74.6(2) . .
Fe4 S7 Fe6 77.52(19) . .
Fe4 S7 Mo2 71.67(17) . .
Fe6 S7 Mo2 72.21(17) . .
Fe5 S9 Fe4 74.47(18) . .
Fe5 S9 Mo2 73.15(17) . .
Fe4 S9 Mo2 71.60(17) . .
Fe4 S4 Fe2 74.4(2) . .
Fe1 S10 Fe6 134.9(3) . 2_775
C6 N6 N5 109.1(15) . .
C6 N6 B1 132.2(17) . .
N5 N6 B1 117.1(16) . .
N6 N5 C4 106.4(14) . .
N6 N5 Mo1 122.6(11) . .
C4 N5 Mo1 130.9(12) . .
N12 N11 C16 96.2(13) . .
N12 N11 Mo2 130.3(12) . .
C16 N11 Mo2 133.4(11) . .
C1 N1 N2 110.6(15) . .
C1 N1 Mo1 132.0(12) . .
N2 N1 Mo1 117.4(11) . .
N1 N2 C3 100.7(15) . .
N1 N2 B1 118.2(17) . .
C3 N2 B1 140.4(17) . .
C4C N1C C4C 117(3) 2 .
C4C N1C C2C 108.9(10) 2 .
C4C N1C C2C 109.2(10) . .
C4C N1C C2C 109.2(10) 2 2
C4C N1C C2C 108.9(10) . 2
C2C N1C C2C 102(2) . 2
C15 N10 N9 101.5(13) . .
C15 N10 B2 130.1(16) . .
N9 N10 B2 128.2(15) . .
N11 N12 C18 116.4(15) . .
N11 N12 B2 119.1(16) . .
C18 N12 B2 124.5(16) . .
C13 C14 C15 98.1(17) . .
N8 N7 C10 105.5(15) . .
N8 N7 Mo2 120.3(12) . .
C10 N7 Mo2 134.2(12) . .
N6 B1 N2 110(2) . .
N6 B1 N4 116(2) . .
N2 B1 N4 111.6(19) . .
N7 N8 C12 110.5(15) . .
N7 N8 B2 123.9(16) . .
C12 N8 B2 125.6(16) . .
N9 C13 C14 118.5(18) . .
C13 N9 N10 108.4(13) . .
C13 N9 Mo2 135.8(11) . .
N10 N9 Mo2 115.8(10) . .
C9 N4 N3 116.8(16) . .
C9 N4 B1 129.5(17) . .
N3 N4 B1 112.7(15) . .
C11 C12 N8 103.4(18) . .
C11 C10 N7 110.2(17) . .
N11 C16 C17 117.2(14) . .
C7 N3 N4 96.6(14) . .
C7 N3 Mo1 137.8(12) . .
N4 N3 Mo1 124.8(11) . .
N6 C6 C5 112.9(17) . .
C9 C8 C7 111(2) . .
C8 C9 N4 101.4(18) . .
C17 C18 N12 113.3(16) . .
N3 C7 C8 114.2(18) . .
C6 C5 C4 99.0(15) . .
C2 C3 N2 111.7(19) . .
N1 C1 C2 108.8(17) . .
N5 C4 C5 112.3(15) . .
C6B N1B C4B 106.0(15) . .
C6B N1B C8B 110.4(15) . .
C4B N1B C8B 107.0(15) . .
C6B N1B C2B 111.1(14) . .
C4B N1B C2B 110.2(14) . .
C8B N1B C2B 111.8(17) . .
C18 C17 C16 96.6(15) . .
N10 C15 C14 113.4(15) . .
N1B C6B C7B 111.1(17) . .
N1B C4B C5B 118.8(18) . .
C3 C2 C1 107(2) . .
C10 C11 C12 110(2) . .
C3B C2B N1B 119(2) . .
C9B C8B N1B 114(2) . .
N1C C2C C3C 112.6(18) . .
C4A N1A C7A 114(2) . .
C4A N1A C6A 108(2) . .
C7A N1A C6A 114(2) . .
C4A N1A C2A 91(2) . .
C7A N1A C2A 115(2) . .
C6A N1A C2A 112.0(19) . .
C9A C6A N1A 110(3) . .
N1A C4A C5A 128(3) . .
N4S C5S C6S 170(3) . .
C18S C17S N16S 136(5) . .
N13S C14S C15S 158(5) . .
N1S C2S N1S 55(4) . 2_755
N1S C2S C3S 153(2) . .
N1S C2S C3S 153(2) 2_755 .
C9S C8S N7S 143(4) . .
N12 B2 N10 111(2) . .
N12 B2 N8 102.6(18) . .
N10 B2 N8 99.3(17) . .
N1A C7A C8A 118(3) . .
C3A C2A N1A 108(3) . .
C5C C4C N1C 119(2) . .
N1S N1S C2S 63(2) 2_755 .
C10S C11S N12S 163(5) . .

loop_
_geom_bond_atom_site_label_1
_geom_bond_atom_site_label_2
_geom_bond_distance
_geom_bond_site_symmetry_2
Mo2 N11 2.155(15) .
Mo2 N7 2.229(16) .
Mo2 N9 2.314(13) .
Mo2 S9 2.328(5) .
Mo2 S8 2.369(5) .
Mo2 S7 2.384(5) .
Mo2 Fe4 2.692(3) .
Mo2 Fe5 2.738(3) .
Mo2 Fe6 2.740(3) .
Mo1 N3 2.183(14) .
Mo1 N5 2.268(14) .
Mo1 N1 2.301(16) .
Mo1 S3 2.352(5) .
Mo1 S2 2.376(5) .
Mo1 S1 2.383(6) .
Mo1 Fe2 2.707(3) .
Mo1 Fe3 2.720(3) .
Mo1 Fe1 2.748(3) .
Fe3 S5 2.213(6) .
Fe3 S1 2.216(6) .
Fe3 S3 2.266(6) .
Fe3 S6 2.394(5) .
Fe3 Fe5 2.697(4) .
Fe3 Fe2 2.765(4) .
Fe3 Fe1 2.804(4) .
Fe1 S10 2.172(6) .
Fe1 S2 2.266(6) .
Fe1 S1 2.286(6) .
Fe1 S6 2.345(5) .
Fe1 Fe2 2.818(4) .
Fe2 S4 2.201(6) .
Fe2 S2 2.206(5) .
Fe2 S3 2.267(6) .
Fe2 S6 2.382(6) .
Fe2 Fe4 2.661(4) .
Fe4 S4 2.200(6) .
Fe4 S7 2.209(6) .
Fe4 S9 2.274(6) .
Fe4 S6 2.457(6) .
Fe4 Fe5 2.747(4) .
Fe4 Fe6 2.800(4) .
Fe5 S5 2.239(6) .
Fe5 S8 2.244(6) .
Fe5 S9 2.267(6) .
Fe5 S6 2.447(5) .
Fe5 Fe6 2.800(4) .
Fe6 S10 2.199(6) 2_775
Fe6 S7 2.264(6) .
Fe6 S8 2.277(6) .
Fe6 S6 2.408(5) .
S10 Fe6 2.199(6) 2_775
N6 C6 1.29(2) .
N6 N5 1.311(18) .
N6 B1 1.43(3) .
N5 C4 1.31(2) .
N11 N12 1.289(19) .
N11 C16 1.39(2) .
N1 C1 1.28(2) .
N1 N2 1.396(19) .
N2 C3 1.40(3) .
N2 B1 1.53(4) .
N1C C4C 1.53(3) 2
N1C C4C 1.53(3) .
N1C C2C 1.54(3) .
N1C C2C 1.54(3) 2
N10 C15 1.34(2) .
N10 N9 1.359(16) .
N10 B2 1.56(3) .
N12 C18 1.33(2) .
N12 B2 1.53(3) .
C14 C13 1.27(2) .
C14 C15 1.41(3) .
N7 N8 1.345(19) .
N7 C10 1.40(3) .
B1 N4 1.57(3) .
N8 C12 1.48(3) .
N8 B2 1.67(3) .
C13 N9 1.25(2) .
N4 C9 1.38(3) .
N4 N3 1.387(18) .
C12 C11 1.37(3) .
C10 C11 1.36(3) .
C16 C17 1.44(2) .
N3 C7 1.35(2) .
C6 C5 1.36(2) .
C8 C9 1.29(3) .
C8 C7 1.35(2) .
C18 C17 1.29(2) .
C5 C4 1.40(2) .
C3 C2 1.28(3) .
C1 C2 1.35(3) .
N1B C6B 1.46(2) .
N1B C4B 1.49(2) .
N1B C8B 1.50(3) .
N1B C2B 1.51(2) .
C6B C7B 1.52(3) .
C4B C5B 1.52(3) .
C3B C2B 1.39(3) .
C9B C8B 1.46(3) .
C2C C3C 1.54(3) .
N1A C4A 1.37(4) .
N1A C7A 1.43(3) .
N1A C6A 1.58(3) .
N1A C2A 1.69(3) .
C6A C9A 1.60(4) .
C4A C5A 1.44(6) .
C3S C2S 1.37(4) .
C5S N4S 1.22(3) .
C5S C6S 1.37(4) .
C17S C18S 0.97(6) .
C17S N16S 1.33(7) .
C14S N13S 0.90(5) .
C14S C15S 1.15(5) .
C2S N1S 1.16(5) .
C2S N1S 1.16(5) 2_755
C8S C9S 1.14(5) .
C8S N7S 1.80(5) .
C10S C11S 0.96(5) .
C3A C2A 1.26(5) .
C7A C8A 1.46(5) .
C4C C5C 1.41(3) .
N1S N1S 1.06(7) 2_755
C11S N12S 1.49(7) .
